data_7238496
loop_
_publ_author_name
'Luo, Yang-Hui'
'Zhang, Chen-Guang'
'Xu, Bing'
'Sun, Bai-Wang'

_publ_section_title
;
 A cocrystal strategy for the precipitation of liquid 2,3-dimethyl
 pyrazine with hydroxyl substituted benzoic acid and a Hirshfeld surfaces
 analysis of them
;
_journal_issue 20
_journal_name_full CrystEngComm
_journal_page_first 6860
_journal_paper_doi 10.1039/c2ce25767j
_journal_volume 14
_journal_year 2012
_chemical_formula_moiety 'C7 H6 O3, C6 H8 N2, H2 O'
_chemical_formula_sum 'C13 H16 N2 O4'
_chemical_formula_weight 264.28
_space_group_IT_number 2
_space_group_name_Hall '-P 1'
_space_group_name_H-M_alt 'P -1'
_symmetry_cell_setting triclinic
_symmetry_space_group_name_Hall '-P 1'
_symmetry_space_group_name_H-M 'P -1'
_atom_sites_solution_hydrogens geom
_atom_sites_solution_primary direct
_atom_sites_solution_secondary difmap
_audit_creation_method SHELXL-97
_cell_angle_alpha 106.01(3)
_cell_angle_beta 102.96(3)
_cell_angle_gamma 94.23(3)
_cell_formula_units_Z 2
_cell_length_a 7.2391(14)
_cell_length_b 8.0130(16)
_cell_length_c 13.094(3)
_cell_measurement_reflns_used 1738
_cell_measurement_temperature 293(2)
_cell_measurement_theta_max 25.00
_cell_measurement_theta_min 2.97
_cell_volume 704.0(3)
_computing_cell_refinement 'CrystalClear (Rigaku, 2005)'
_computing_data_collection 'CrystalClear (Rigaku, 2005)'
_computing_data_reduction 'CrystalClear (Rigaku, 2005)'
_computing_molecular_graphics 'DIAMOND (Brandenburg & Putz, 2005)'
_computing_publication_material 'SHELXL-97 (Sheldrick, 2008)'
_computing_structure_refinement 'SHELXL-97 (Sheldrick, 2008)'
_computing_structure_solution 'SHELXS-97 (Sheldrick, 2008)'
_diffrn_ambient_temperature 293(2)
_diffrn_detector_area_resol_mean 13.6612
_diffrn_measured_fraction_theta_full 0.998
_diffrn_measured_fraction_theta_max 0.998
_diffrn_measurement_device_type 'Rigaku SCXmini diffractometer'
_diffrn_measurement_method CCD_Profile_fitting
_diffrn_radiation_monochromator graphite
_diffrn_radiation_source 'fine-focus sealed tube'
_diffrn_radiation_type MoK\a
_diffrn_radiation_wavelength 0.71073
_diffrn_reflns_av_R_equivalents 0.1658
_diffrn_reflns_av_sigmaI/netI 0.2360
_diffrn_reflns_limit_h_max 8
_diffrn_reflns_limit_h_min -8
_diffrn_reflns_limit_k_max 9
_diffrn_reflns_limit_k_min -9
_diffrn_reflns_limit_l_max 15
_diffrn_reflns_limit_l_min -15
_diffrn_reflns_number 5971
_diffrn_reflns_theta_full 25.00
_diffrn_reflns_theta_max 25.00
_diffrn_reflns_theta_min 2.97
_diffrn_standards_decay_% 0
_diffrn_standards_interval_count 2
_diffrn_standards_interval_time 150
_exptl_absorpt_coefficient_mu 0.093
_exptl_absorpt_correction_T_max 0.982
_exptl_absorpt_correction_T_min 0.972
_exptl_absorpt_correction_type multi-scan
_exptl_absorpt_process_details 'CrystalClear (Rigaku, 2005)'
_exptl_crystal_colour White
_exptl_crystal_density_diffrn 1.247
_exptl_crystal_density_method 'not measured'
_exptl_crystal_description block
_exptl_crystal_F_000 280
_exptl_crystal_size_max 0.32
_exptl_crystal_size_mid 0.25
_exptl_crystal_size_min 0.20
_refine_diff_density_max 0.317
_refine_diff_density_min -0.359
_refine_diff_density_rms 0.097
_refine_ls_extinction_method none
_refine_ls_goodness_of_fit_ref 1.019
_refine_ls_hydrogen_treatment mixed
_refine_ls_matrix_type full
_refine_ls_number_parameters 181
_refine_ls_number_reflns 2478
_refine_ls_number_restraints 0
_refine_ls_restrained_S_all 1.019
_refine_ls_R_factor_all 0.1462
_refine_ls_R_factor_gt 0.0881
_refine_ls_shift/su_max 0.000
_refine_ls_shift/su_mean 0.000
_refine_ls_structure_factor_coef Fsqd
_refine_ls_weighting_details 'calc w=1/[\s^2^(Fo^2^)+(0.1293P)^2^+0.0000P] where P=(Fo^2^+2Fc^2^)/3'
_refine_ls_weighting_scheme calc
_refine_ls_wR_factor_gt 0.2044
_refine_ls_wR_factor_ref 0.2523
_reflns_number_gt 1738
_reflns_number_total 2478
_reflns_threshold_expression >2sigma(I)
_cod_data_source_file c2ce25767j.txt
_cod_data_source_block lyh3
_cod_depositor_comments
;
The following automatic conversions were performed:

data item '_symmetry_cell_setting' value 'Triclinic' was changed to
'triclinic' in accordance with the
/home/saulius/struct/COD-crude-data/automatic-downloads/DataCite-retrospective/RSC/depositions/lib/dictionaries/cif_core.dic
dictionary named 'cif_core.dic' version 2.4.2 last updated on
2011-04-26.

Automatic conversion script
Id: cif_fix_values 6909 2019-04-08 15:41:33Z antanas 
;
_cod_database_code 7238496

loop_
_symmetry_equiv_pos_as_xyz
'x, y, z'
'-x, -y, -z'

loop_
_atom_site_label
_atom_site_type_symbol
_atom_site_fract_x
_atom_site_fract_y
_atom_site_fract_z
_atom_site_U_iso_or_equiv
_atom_site_adp_type
_atom_site_occupancy
_atom_site_symmetry_multiplicity
_atom_site_calc_flag
_atom_site_refinement_flags
O1 O 1.1066(6) 0.2180(7) 0.1089(4) 0.0761(16) Uani 1 1 d .
O2 O 1.1870(6) 0.3750(7) 0.2900(4) 0.0768(16) Uani 1 1 d .
H2 H 1.2911 0.3986 0.2785 0.115 Uiso 1 1 calc R
N1 N 0.8395(7) 0.6055(7) 0.1839(5) 0.0585(16) Uani 1 1 d .
O3 O 0.3750(6) -0.0206(6) 0.2718(4) 0.0843(17) Uani 1 1 d .
H3A H 0.3054 -0.0906 0.2157 0.126 Uiso 1 1 calc R
C2 C 0.8914(9) 0.1767(9) 0.2223(6) 0.0547(18) Uani 1 1 d .
C11 C 0.6512(10) 0.6330(9) 0.3172(6) 0.0606(19) Uani 1 1 d .
C9 C 0.8222(9) 0.6748(9) 0.2862(5) 0.0560(18) Uani 1 1 d .
N2 N 0.5061(7) 0.5161(8) 0.2438(5) 0.0631(17) Uani 1 1 d .
C5 C 0.6726(10) 0.1695(10) 0.3378(6) 0.073(2) Uani 1 1 d .
H5A H 0.6440 0.2080 0.4055 0.087 Uiso 1 1 calc R
C3 C 0.7600(9) 0.0483(9) 0.1335(6) 0.062(2) Uani 1 1 d .
H3B H 0.7871 0.0103 0.0654 0.074 Uiso 1 1 calc R
C7 C 0.5877(9) -0.0212(9) 0.1499(6) 0.068(2) Uani 1 1 d .
H7A H 0.5035 -0.1091 0.0931 0.081 Uiso 1 1 calc R
C6 C 0.5435(9) 0.0401(9) 0.2494(6) 0.062(2) Uani 1 1 d .
C4 C 0.8461(8) 0.2399(9) 0.3224(6) 0.058(2) Uani 1 1 d .
H4A H 0.9297 0.3282 0.3792 0.069 Uiso 1 1 calc R
C10 C 0.9973(10) 0.8036(10) 0.3649(6) 0.085(2) Uani 1 1 d .
H10A H 1.0953 0.8114 0.3270 0.128 Uiso 1 1 calc R
H10B H 1.0456 0.7624 0.4266 0.128 Uiso 1 1 calc R
H10C H 0.9603 0.9174 0.3902 0.128 Uiso 1 1 calc R
C14 C 0.6911(9) 0.4870(9) 0.1111(6) 0.063(2) Uani 1 1 d .
H14A H 0.6991 0.4349 0.0397 0.076 Uiso 1 1 calc R
C1 C 1.0708(9) 0.2600(9) 0.1988(7) 0.060(2) Uani 1 1 d .
C13 C 0.5258(9) 0.4429(9) 0.1433(6) 0.066(2) Uani 1 1 d .
H13A H 0.4272 0.3601 0.0926 0.079 Uiso 1 1 calc R
C12 C 0.6285(10) 0.7101(11) 0.4326(6) 0.088(3) Uani 1 1 d .
H12A H 0.5039 0.6661 0.4362 0.132 Uiso 1 1 calc R
H12B H 0.6423 0.8357 0.4506 0.132 Uiso 1 1 calc R
H12C H 0.7249 0.6773 0.4839 0.132 Uiso 1 1 calc R
O4 O 0.1306(8) 0.7456(8) 0.0971(6) 0.0798(18) Uani 1 1 d .
H1 H 0.029(13) 0.689(12) 0.125(7) 0.14(3) Uiso 1 1 d .
H1B H 0.057(9) 0.745(9) 0.044(5) 0.05(3) Uiso 1 1 d .

loop_
_atom_site_aniso_label
_atom_site_aniso_U_11
_atom_site_aniso_U_22
_atom_site_aniso_U_33
_atom_site_aniso_U_23
_atom_site_aniso_U_13
_atom_site_aniso_U_12
O1 0.063(3) 0.083(4) 0.076(4) 0.009(3) 0.030(3) -0.014(3)
O2 0.051(3) 0.095(4) 0.073(4) 0.012(3) 0.022(3) -0.022(3)
N1 0.051(4) 0.051(4) 0.073(4) 0.015(3) 0.024(3) -0.006(3)
O3 0.053(3) 0.096(4) 0.099(4) 0.020(3) 0.033(3) -0.021(3)
C2 0.044(4) 0.060(5) 0.064(5) 0.023(4) 0.018(3) 0.002(3)
C11 0.050(5) 0.064(5) 0.066(5) 0.018(4) 0.016(4) 0.000(4)
C9 0.053(4) 0.057(5) 0.055(5) 0.013(4) 0.015(3) -0.004(4)
N2 0.050(4) 0.073(4) 0.059(4) 0.015(3) 0.015(3) -0.016(3)
C5 0.066(5) 0.094(6) 0.059(5) 0.014(5) 0.032(4) -0.006(4)
C3 0.053(4) 0.071(5) 0.059(5) 0.015(4) 0.021(4) -0.016(4)
C7 0.066(5) 0.063(5) 0.068(5) 0.008(4) 0.026(4) -0.005(4)
C6 0.046(4) 0.064(5) 0.072(5) 0.021(4) 0.012(4) -0.009(4)
C4 0.045(4) 0.064(5) 0.064(5) 0.021(4) 0.017(3) -0.007(3)
C10 0.078(6) 0.076(6) 0.087(6) 0.013(5) 0.019(5) -0.024(5)
C14 0.055(5) 0.067(5) 0.055(5) 0.002(4) 0.013(4) -0.011(4)
C1 0.045(5) 0.054(5) 0.084(6) 0.024(5) 0.019(4) -0.002(4)
C13 0.047(4) 0.064(5) 0.083(6) 0.023(5) 0.013(4) -0.008(3)
C12 0.081(6) 0.100(7) 0.077(6) 0.012(5) 0.035(4) -0.009(5)
O4 0.056(4) 0.100(5) 0.081(4) 0.027(4) 0.023(3) -0.013(3)

loop_
_atom_type_symbol
_atom_type_description
_atom_type_scat_dispersion_real
_atom_type_scat_dispersion_imag
_atom_type_scat_source
C C 0.0033 0.0016 'International Tables Vol C Tables 4.2.6.8 and 6.1.1.4'
H H 0.0000 0.0000 'International Tables Vol C Tables 4.2.6.8 and 6.1.1.4'
N N 0.0061 0.0033 'International Tables Vol C Tables 4.2.6.8 and 6.1.1.4'
O O 0.0106 0.0060 'International Tables Vol C Tables 4.2.6.8 and 6.1.1.4'

loop_
_geom_angle_atom_site_label_1
_geom_angle_atom_site_label_2
_geom_angle_atom_site_label_3
_geom_angle
C1 O2 H2 109.5
C9 N1 C14 117.5(6)
C6 O3 H3A 109.5
C4 C2 C3 120.2(6)
C4 C2 C1 121.6(6)
C3 C2 C1 117.7(6)
N2 C11 C9 119.8(6)
N2 C11 C12 117.6(6)
C9 C11 C12 122.5(6)
N1 C9 C11 121.6(6)
N1 C9 C10 114.7(6)
C11 C9 C10 123.6(6)
C13 N2 C11 118.5(6)
C6 C5 C4 119.4(6)
C6 C5 H5A 120.3
C4 C5 H5A 120.3
C7 C3 C2 119.2(6)
C7 C3 H3B 120.4
C2 C3 H3B 120.4
C6 C7 C3 120.5(7)
C6 C7 H7A 119.7
C3 C7 H7A 119.7
C7 C6 O3 124.0(6)
C7 C6 C5 120.5(6)
O3 C6 C5 115.4(6)
C2 C4 C5 119.9(6)
C2 C4 H4A 120.0
C5 C4 H4A 120.0
C9 C10 H10A 109.5
C9 C10 H10B 109.5
H10A C10 H10B 109.5
C9 C10 H10C 109.5
H10A C10 H10C 109.5
H10B C10 H10C 109.5
N1 C14 C13 120.4(6)
N1 C14 H14A 119.8
C13 C14 H14A 119.8
O1 C1 O2 124.5(6)
O1 C1 C2 123.4(7)
O2 C1 C2 112.0(6)
N2 C13 C14 122.1(7)
N2 C13 H13A 119.0
C14 C13 H13A 119.0
C11 C12 H12A 109.5
C11 C12 H12B 109.5
H12A C12 H12B 109.5
C11 C12 H12C 109.5
H12A C12 H12C 109.5
H12B C12 H12C 109.5
H1 O4 H1B 93(6)

loop_
_geom_bond_atom_site_label_1
_geom_bond_atom_site_label_2
_geom_bond_distance
O1 C1 1.223(7)
O2 C1 1.346(8)
O2 H2 0.8200
N1 C9 1.339(7)
N1 C14 1.362(7)
O3 C6 1.401(7)
O3 H3A 0.8200
C2 C4 1.390(8)
C2 C3 1.419(9)
C2 C1 1.547(9)
C11 N2 1.345(8)
C11 C9 1.432(8)
C11 C12 1.517(9)
C9 C10 1.539(9)
N2 C13 1.330(8)
C5 C6 1.414(9)
C5 C4 1.417(8)
C5 H5A 0.9300
C3 C7 1.413(8)
C3 H3B 0.9300
C7 C6 1.377(9)
C7 H7A 0.9300
C4 H4A 0.9300
C10 H10A 0.9600
C10 H10B 0.9600
C10 H10C 0.9600
C14 C13 1.407(9)
C14 H14A 0.9300
C13 H13A 0.9300
C12 H12A 0.9600
C12 H12B 0.9600
C12 H12C 0.9600
O4 H1 1.02(10)
O4 H1B 0.78(6)
